data_1530719
loop_
_publ_author_name
'Schleid, T.'
'Meyer, G.'

_publ_section_title
;
 The action of sodium on Nd Cl3 and Pr Cl3: Mixed valence Na Nd2 Cl6 and
 metallic Na Pr2 Cl6
;
_journal_name_full 'Inorganica Chimica Acta'
_journal_page_first 113
_journal_page_last 116
_journal_volume 140
_journal_year 1987
_chemical_formula_sum 'Cl6 Na1.2 Nd2'
_chemical_name_systematic 'Na1.2 Nd2 Cl6'
_space_group_IT_number 176
_symmetry_space_group_name_Hall '-P 6c'
_symmetry_space_group_name_H-M 'P 63/m'
_cell_angle_alpha 90
_cell_angle_beta 90
_cell_angle_gamma 120
_cell_formula_units_Z 1
_cell_length_a 7.626
_cell_length_b 7.626
_cell_length_c 4.388
_cell_volume 220.999
_citation_journal_id_ASTM ICHAA3
_cod_data_source_file Schleid_ICHAA3_1987_1522.cif
_cod_data_source_block Cl6Na1.2Nd2
_cod_original_cell_volume 220.9993
_cod_database_code 1530719

loop_
_symmetry_equiv_pos_as_xyz
x,y,z
x-y,x,z+1/2
-y,x-y,z
-x,-y,z+1/2
-x+y,-x,z
y,-x+y,z+1/2
-x,-y,-z
-x+y,-x,-z-1/2
y,-x+y,-z
x,y,-z-1/2
x-y,x,-z
-y,x-y,-z-1/2

loop_
_atom_site_label
_atom_site_type_symbol
_atom_site_fract_x
_atom_site_fract_y
_atom_site_fract_z
_atom_site_occupancy
_atom_site_U_iso_or_equiv
Nd1 Nd+2 0.3333 0.6667 0.25 1 0.0
Cl1 Cl-1 0.3864 0.3043 0.25 1 0.0
Na1 Na+1 0 0 0.25 0.6 0.0
